data_7106648
loop_
_publ_author_name
'Lucile Bernet'
'Ralte Lalrempuia'
'Wadih Ghattas'
'Helge Muller-Bunz'
'Laura Vigara'
'Antoni Llobet'
'Martin Albrecht'

_publ_section_title
;
 Tunable single-site ruthenium catalysts for efficient water oxidation
;
_journal_name_full Chem.Commun.
_journal_page_first 8058
_journal_paper_doi 10.1039/c1cc12615f
_journal_volume 47
_journal_year 2011
_chemical_formula_moiety 'C19 H26 N8 Ru, 2 (C F3 O3 S), 0.76 (C2 H3 N), 0.25 (H2 O)'
_chemical_formula_sum 'C22.51 H28.76 F6 N8.76 O6.25 Ru S2'
_chemical_formula_weight 801.16
_chemical_name_systematic
;
?
;
_space_group_IT_number 14
_symmetry_cell_setting monoclinic
_symmetry_space_group_name_Hall '-P 2ybc'
_symmetry_space_group_name_H-M 'P 1 21/c 1'
_atom_sites_solution_hydrogens geom
_atom_sites_solution_primary direct
_atom_sites_solution_secondary difmap
_audit_creation_method SHELXL-97
_cell_angle_alpha 90.00
_cell_angle_beta 102.379(1)
_cell_angle_gamma 90.00
_cell_formula_units_Z 4
_cell_length_a 8.5421(1)
_cell_length_b 24.5273(2)
_cell_length_c 16.1468(2)
_cell_measurement_reflns_used 13832
_cell_measurement_temperature 100(2)
_cell_measurement_theta_max 29.6265
_cell_measurement_theta_min 3.2524
_cell_volume 3304.34(6)
_computing_cell_refinement
;
CrysAlisPro, Oxford Diffraction Ltd.,
Version 1.171.34.36 (release 02-08-2010 CrysAlis171 .NET)
(compiled Aug 2 2010,13:00:58)
;
_computing_data_collection
;
CrysAlisPro, Oxford Diffraction Ltd.,
Version 1.171.34.36 (release 02-08-2010 CrysAlis171 .NET)
(compiled Aug 2 2010,13:00:58)
;
_computing_data_reduction
;
CrysAlisPro, Oxford Diffraction Ltd.,
Version 1.171.34.36 (release 02-08-2010 CrysAlis171 .NET)
(compiled Aug 2 2010,13:00:58)
;
_computing_structure_refinement 'SHELXL-97 (Sheldrick, 2008)'
_computing_structure_solution 'SHELXS-97 (Sheldrick, 2008)'
_diffrn_ambient_temperature 100(2)
_diffrn_detector_area_resol_mean 10.3196
_diffrn_measured_fraction_theta_full 0.994
_diffrn_measured_fraction_theta_max 0.878
_diffrn_measurement_device_type 'SuperNova, Dual, Cu at zero, Atlas'
_diffrn_measurement_method '\w scans'
_diffrn_radiation_monochromator mirror
_diffrn_radiation_source 'SuperNova (Mo) X-ray Source'
_diffrn_radiation_type MoK\a
_diffrn_radiation_wavelength 0.71073
_diffrn_reflns_av_R_equivalents 0.0331
_diffrn_reflns_av_sigmaI/netI 0.0332
_diffrn_reflns_limit_h_max 11
_diffrn_reflns_limit_h_min -11
_diffrn_reflns_limit_k_max 34
_diffrn_reflns_limit_k_min -33
_diffrn_reflns_limit_l_max 21
_diffrn_reflns_limit_l_min -17
_diffrn_reflns_number 32309
_diffrn_reflns_theta_full 27.00
_diffrn_reflns_theta_max 29.69
_diffrn_reflns_theta_min 3.26
_exptl_absorpt_coefficient_mu 0.686
_exptl_absorpt_correction_T_max 0.892
_exptl_absorpt_correction_T_min 0.826
_exptl_absorpt_correction_type analytical
_exptl_absorpt_process_details
;
CrysAlisPro, Oxford Diffraction Ltd.,
Version 1.171.34.36 (release 02-08-2010 CrysAlis171 .NET)
(compiled Aug 2 2010,13:00:58)
Analytical numeric absorption correction using a multifaceted crystal
model based on expressions derived by R.C. Clark & J.S. Reid.
(Clark, R. C. & Reid, J. S. (1995). Acta Cryst. A51, 887-897)
;
_exptl_crystal_colour green
_exptl_crystal_density_diffrn 1.610
_exptl_crystal_density_method 'not measured'
_exptl_crystal_description block
_exptl_crystal_F_000 1620
_exptl_crystal_size_max 0.3686
_exptl_crystal_size_mid 0.2922
_exptl_crystal_size_min 0.1886
_refine_diff_density_max 0.883
_refine_diff_density_min -0.636
_refine_diff_density_rms 0.075
_refine_ls_extinction_method none
_refine_ls_goodness_of_fit_ref 1.074
_refine_ls_hydrogen_treatment constr
_refine_ls_matrix_type full
_refine_ls_number_parameters 498
_refine_ls_number_reflns 8218
_refine_ls_number_restraints 1
_refine_ls_restrained_S_all 1.074
_refine_ls_R_factor_all 0.0435
_refine_ls_R_factor_gt 0.0319
_refine_ls_shift/su_max 0.004
_refine_ls_shift/su_mean 0.000
_refine_ls_structure_factor_coef Fsqd
_refine_ls_weighting_details 'calc w=1/[\s^2^(Fo^2^)+(0.0276P)^2^+2.6256P] where P=(Fo^2^+2Fc^2^)/3'
_refine_ls_weighting_scheme calc
_refine_ls_wR_factor_gt 0.0690
_refine_ls_wR_factor_ref 0.0755
_reflns_number_gt 6912
_reflns_number_total 8218
_reflns_threshold_expression I>2\s(I)
_cod_data_source_file c1cc12615f.txt
_cod_data_source_block alb85(3c)
_cod_original_sg_symbol_H-M 'P 21/c'
_cod_database_code 7106648

loop_
_symmetry_equiv_pos_as_xyz
'x, y, z'
'-x, y+1/2, -z+1/2'
'-x, -y, -z'
'x, -y-1/2, z-1/2'

loop_
_atom_site_label
_atom_site_type_symbol
_atom_site_fract_x
_atom_site_fract_y
_atom_site_fract_z
_atom_site_U_iso_or_equiv
_atom_site_adp_type
_atom_site_occupancy
_atom_site_symmetry_multiplicity
_atom_site_calc_flag
_atom_site_refinement_flags
_atom_site_disorder_assembly
_atom_site_disorder_group
Ru Ru 0.042350(18) 0.660700(6) 0.565224(9) 0.01557(5) Uani 1 1 d . . .
N1 N 0.12954(19) 0.73683(7) 0.61214(11) 0.0179(3) Uani 1 1 d . . .
C1 C 0.2064(2) 0.74625(9) 0.69264(13) 0.0204(4) Uani 1 1 d . . .
H1 H 0.2249 0.7165 0.7312 0.025 Uiso 1 1 calc R . .
C2 C 0.2596(3) 0.79741(9) 0.72145(14) 0.0248(5) Uani 1 1 d . . .
H2 H 0.3137 0.8025 0.7788 0.030 Uiso 1 1 calc R . .
C3 C 0.2337(3) 0.84110(9) 0.66629(15) 0.0266(5) Uani 1 1 d . . .
H3 H 0.2710 0.8765 0.6848 0.032 Uiso 1 1 calc R . .
C4 C 0.1518(3) 0.83241(9) 0.58306(15) 0.0254(5) Uani 1 1 d . . .
H4 H 0.1310 0.8620 0.5442 0.031 Uiso 1 1 calc R . .
C5 C 0.1010(2) 0.78037(9) 0.55747(13) 0.0196(4) Uani 1 1 d . . .
C6 C 0.0131(2) 0.76226(9) 0.47488(13) 0.0200(4) Uani 1 1 d . . .
C7 C -0.0364(2) 0.70855(9) 0.46443(12) 0.0185(4) Uani 1 1 d . . .
N2 N -0.0317(2) 0.78767(8) 0.39835(11) 0.0233(4) Uani 1 1 d . . .
C8 C -0.0141(3) 0.84447(10) 0.37461(16) 0.0307(5) Uani 1 1 d . . .
H8A H -0.0385 0.8477 0.3127 0.046 Uiso 1 1 calc R . .
H8B H 0.0962 0.8565 0.3972 0.046 Uiso 1 1 calc R . .
H8C H -0.0883 0.8673 0.3980 0.046 Uiso 1 1 calc R . .
N3 N -0.1064(2) 0.75375(8) 0.33930(11) 0.0238(4) Uani 1 1 d . . .
N4 N -0.1080(2) 0.70645(7) 0.38036(11) 0.0208(4) Uani 1 1 d . . .
C9 C -0.1819(3) 0.65802(9) 0.33208(13) 0.0234(5) Uani 1 1 d . . .
H9 H -0.2341 0.6358 0.3706 0.028 Uiso 1 1 calc R . .
C10 C -0.3106(3) 0.67433(12) 0.25613(15) 0.0369(6) Uani 1 1 d . . .
H10A H -0.3865 0.6992 0.2743 0.055 Uiso 1 1 calc R . .
H10B H -0.3675 0.6417 0.2306 0.055 Uiso 1 1 calc R . .
H10C H -0.2609 0.6927 0.2143 0.055 Uiso 1 1 calc R . .
C11 C -0.0526(3) 0.62313(11) 0.30726(15) 0.0321(5) Uani 1 1 d . . .
H11A H -0.0056 0.6427 0.2656 0.048 Uiso 1 1 calc R . .
H11B H -0.0997 0.5888 0.2825 0.048 Uiso 1 1 calc R . .
H11C H 0.0311 0.6153 0.3577 0.048 Uiso 1 1 calc R . .
N5 N 0.1622(2) 0.61761(7) 0.67427(10) 0.0188(4) Uani 1 1 d . . .
C12 C 0.2389(2) 0.59259(9) 0.72722(13) 0.0206(4) Uani 1 1 d . . .
C13 C 0.3361(3) 0.55947(10) 0.79415(14) 0.0295(5) Uani 1 1 d . . .
H13A H 0.2689 0.5459 0.8319 0.044 Uiso 1 1 calc R . .
H13B H 0.4231 0.5817 0.8267 0.044 Uiso 1 1 calc R . .
H13C H 0.3813 0.5286 0.7687 0.044 Uiso 1 1 calc R . .
N6 N -0.0607(2) 0.59079(7) 0.51241(11) 0.0201(4) Uani 1 1 d . . .
C14 C -0.1268(3) 0.55415(9) 0.47825(13) 0.0237(5) Uani 1 1 d . . .
C15 C -0.2126(3) 0.50923(10) 0.42975(17) 0.0389(6) Uani 1 1 d . . .
H15A H -0.3061 0.5234 0.3894 0.058 Uiso 1 1 calc R . .
H15B H -0.2479 0.4835 0.4684 0.058 Uiso 1 1 calc R . .
H15C H -0.1414 0.4905 0.3987 0.058 Uiso 1 1 calc R . .
N7 N -0.1509(2) 0.67203(7) 0.61733(11) 0.0195(4) Uani 1 1 d . . .
C16 C -0.2568(3) 0.67466(9) 0.64932(13) 0.0211(4) Uani 1 1 d . . .
C17 C -0.3924(3) 0.67605(10) 0.69121(15) 0.0286(5) Uani 1 1 d . . .
H17A H -0.4354 0.6391 0.6932 0.043 Uiso 1 1 calc R . .
H17B H -0.4761 0.7000 0.6595 0.043 Uiso 1 1 calc R . .
H17C H -0.3567 0.6900 0.7491 0.043 Uiso 1 1 calc R . .
N8 N 0.2394(2) 0.64682(7) 0.51782(10) 0.0187(4) Uani 1 1 d . . .
C18 C 0.3520(2) 0.63850(8) 0.49251(12) 0.0189(4) Uani 1 1 d . . .
C19 C 0.4983(3) 0.62816(9) 0.46265(14) 0.0247(5) Uani 1 1 d . . .
H19A H 0.5674 0.6035 0.5021 0.037 Uiso 1 1 calc R . .
H19B H 0.5546 0.6626 0.4595 0.037 Uiso 1 1 calc R . .
H19C H 0.4713 0.6114 0.4063 0.037 Uiso 1 1 calc R . .
O1 O 0.2446(2) 0.52837(8) 0.38304(12) 0.0460(5) Uani 1 1 d . . .
O2 O 0.4372(2) 0.54075(7) 0.29362(11) 0.0339(4) Uani 1 1 d . . .
O3 O 0.4130(2) 0.45295(7) 0.35801(12) 0.0431(5) Uani 1 1 d . . .
S1 S 0.33744(7) 0.50370(2) 0.32857(4) 0.02838(13) Uani 1 1 d . . .
C20 C 0.1862(3) 0.48388(10) 0.23591(16) 0.0317(5) Uani 1 1 d . . .
F1 F 0.10592(19) 0.52715(6) 0.19818(10) 0.0455(4) Uani 1 1 d . . .
F2 F 0.25159(18) 0.45872(7) 0.17859(10) 0.0451(4) Uani 1 1 d . . .
F3 F 0.0794(2) 0.44979(7) 0.25617(12) 0.0559(5) Uani 1 1 d . . .
O4 O 0.3403(2) 0.68432(8) 0.88551(11) 0.0398(4) Uani 1 1 d . . .
O5 O 0.5593(2) 0.74810(8) 0.89180(12) 0.0455(5) Uani 1 1 d . . .
O6A O 0.6072(3) 0.65205(10) 0.88739(14) 0.0333(6) Uani 0.842(4) 1 d P A 1
S2A S 0.50776(11) 0.69517(5) 0.90905(7) 0.0235(3) Uani 0.842(4) 1 d P A 1
C21A C 0.5536(3) 0.69299(12) 1.02388(17) 0.0290(7) Uani 0.842(4) 1 d P A 1
F4A F 0.4774(3) 0.73222(10) 1.05676(16) 0.0455(6) Uani 0.842(4) 1 d P A 1
F5A F 0.5116(3) 0.64555(12) 1.05316(14) 0.0369(5) Uani 0.842(4) 1 d P A 1
F6A F 0.7109(3) 0.69979(14) 1.05448(15) 0.0471(7) Uani 0.842(4) 1 d P A 1
O6B O 0.432(2) 0.7372(6) 1.0056(14) 0.053(4) Uani 0.158(4) 1 d P A 2
S2B S 0.4798(6) 0.7096(3) 0.9393(5) 0.0339(14) Uani 0.158(4) 1 d P A 2
C21B C 0.5994(19) 0.6534(7) 0.9907(10) 0.035(4) Uani 0.158(4) 1 d P A 2
F4B F 0.6463(15) 0.6222(6) 0.9330(10) 0.067(4) Uani 0.158(4) 1 d P A 2
F5B F 0.7297(17) 0.6697(7) 1.0419(9) 0.047(4) Uani 0.158(4) 1 d P A 2
F6B F 0.5206(18) 0.6209(5) 1.0317(9) 0.045(3) Uani 0.158(4) 1 d P A 2
N9 N 0.8348(6) 0.45578(16) 0.0179(2) 0.0668(13) Uani 0.755(5) 1 d P B 1
C22 C 0.8211(5) 0.50124(14) 0.0219(2) 0.0451(11) Uani 0.755(5) 1 d P B 1
C23 C 0.7879(5) 0.55573(17) 0.0374(3) 0.0525(11) Uani 0.755(5) 1 d P B 1
H23A H 0.7314 0.5576 0.0842 0.079 Uiso 0.755(5) 1 calc PR B 1
H23B H 0.7205 0.5716 -0.0137 0.079 Uiso 0.755(5) 1 calc PR B 1
H23C H 0.8885 0.5762 0.0526 0.079 Uiso 0.755(5) 1 calc PR B 1
O7 O 0.9528(13) 0.4690(4) -0.0111(7) 0.033(4) Uiso 0.158(5) 1 d P C -3
O8 O 0.669(2) 0.4741(7) -0.0152(11) 0.027(6) Uiso 0.088(5) 1 d P D -4

loop_
_atom_site_aniso_label
_atom_site_aniso_U_11
_atom_site_aniso_U_22
_atom_site_aniso_U_33
_atom_site_aniso_U_23
_atom_site_aniso_U_13
_atom_site_aniso_U_12
Ru 0.01319(8) 0.01797(9) 0.01497(8) -0.00046(6) 0.00170(6) 0.00138(6)
N1 0.0131(8) 0.0203(8) 0.0205(8) 0.0005(7) 0.0041(6) 0.0022(7)
C1 0.0166(10) 0.0241(11) 0.0205(10) -0.0015(8) 0.0037(8) 0.0025(8)
C2 0.0205(11) 0.0283(12) 0.0251(11) -0.0070(9) 0.0038(9) 0.0012(9)
C3 0.0207(11) 0.0214(11) 0.0385(13) -0.0064(9) 0.0077(9) -0.0027(9)
C4 0.0202(11) 0.0221(11) 0.0340(12) 0.0039(9) 0.0060(9) 0.0003(9)
C5 0.0146(10) 0.0229(10) 0.0224(10) 0.0025(8) 0.0065(8) 0.0025(8)
C6 0.0154(10) 0.0236(10) 0.0212(10) 0.0052(8) 0.0048(8) 0.0039(8)
C7 0.0131(9) 0.0265(11) 0.0164(9) -0.0003(8) 0.0041(7) 0.0045(8)
N2 0.0174(9) 0.0285(10) 0.0236(9) 0.0079(8) 0.0038(7) 0.0031(8)
C8 0.0262(12) 0.0297(12) 0.0357(13) 0.0131(10) 0.0053(10) 0.0019(10)
N3 0.0189(9) 0.0326(10) 0.0197(9) 0.0056(8) 0.0038(7) 0.0036(8)
N4 0.0157(8) 0.0290(10) 0.0179(8) 0.0027(7) 0.0039(7) 0.0032(7)
C9 0.0187(10) 0.0316(12) 0.0184(10) -0.0019(9) 0.0009(8) -0.0005(9)
C10 0.0303(13) 0.0495(16) 0.0256(12) -0.0040(11) -0.0058(10) 0.0042(12)
C11 0.0275(12) 0.0403(14) 0.0301(12) -0.0065(10) 0.0097(10) 0.0024(11)
N5 0.0185(9) 0.0190(8) 0.0190(8) -0.0027(7) 0.0038(7) -0.0016(7)
C12 0.0200(10) 0.0216(10) 0.0206(10) -0.0023(8) 0.0055(8) -0.0022(9)
C13 0.0319(13) 0.0309(12) 0.0244(11) 0.0070(9) 0.0033(9) 0.0077(10)
N6 0.0161(8) 0.0238(9) 0.0193(8) -0.0001(7) 0.0017(7) 0.0037(7)
C14 0.0218(11) 0.0222(11) 0.0243(10) -0.0019(9) -0.0014(9) 0.0047(9)
C15 0.0407(15) 0.0233(12) 0.0418(14) -0.0081(10) -0.0154(12) 0.0013(11)
N7 0.0170(9) 0.0212(9) 0.0185(8) -0.0013(7) -0.0002(7) -0.0002(7)
C16 0.0189(10) 0.0224(10) 0.0205(10) -0.0050(8) 0.0006(8) -0.0017(8)
C17 0.0213(11) 0.0344(13) 0.0327(12) -0.0091(10) 0.0113(9) -0.0049(10)
N8 0.0171(9) 0.0196(8) 0.0173(8) 0.0003(7) -0.0008(7) 0.0010(7)
C18 0.0182(10) 0.0181(10) 0.0191(9) -0.0028(8) 0.0009(8) -0.0012(8)
C19 0.0195(11) 0.0292(12) 0.0274(11) -0.0062(9) 0.0094(9) 0.0000(9)
O1 0.0523(12) 0.0496(12) 0.0387(10) -0.0110(9) 0.0153(9) 0.0034(10)
O2 0.0317(9) 0.0294(9) 0.0380(9) -0.0013(7) 0.0015(7) -0.0093(7)
O3 0.0464(11) 0.0301(9) 0.0483(11) 0.0076(8) -0.0001(9) 0.0048(8)
S1 0.0304(3) 0.0223(3) 0.0311(3) -0.0006(2) 0.0036(2) 0.0001(2)
C20 0.0260(12) 0.0260(12) 0.0427(14) -0.0072(10) 0.0066(10) -0.0033(10)
F1 0.0403(9) 0.0387(9) 0.0497(9) -0.0046(7) -0.0077(7) 0.0078(7)
F2 0.0409(9) 0.0472(9) 0.0463(9) -0.0218(7) 0.0072(7) -0.0008(7)
F3 0.0399(9) 0.0513(10) 0.0778(12) -0.0046(9) 0.0157(9) -0.0254(8)
O4 0.0244(9) 0.0534(12) 0.0364(10) -0.0007(8) -0.0050(7) -0.0025(8)
O5 0.0505(12) 0.0443(11) 0.0445(11) 0.0066(9) 0.0167(9) -0.0115(9)
O6A 0.0347(12) 0.0395(13) 0.0279(11) -0.0042(10) 0.0115(9) 0.0070(10)
S2A 0.0214(4) 0.0305(5) 0.0180(5) 0.0007(3) 0.0030(3) -0.0008(3)
C21A 0.0254(14) 0.0405(17) 0.0215(13) -0.0026(12) 0.0057(11) -0.0078(12)
F4A 0.0516(14) 0.0512(13) 0.0410(13) -0.0221(12) 0.0261(11) -0.0126(10)
F5A 0.0389(11) 0.0451(14) 0.0294(11) 0.0085(10) 0.0135(8) -0.0022(11)
F6A 0.0297(11) 0.084(2) 0.0245(10) -0.0038(13) -0.0006(8) -0.0182(14)
O6B 0.069(11) 0.027(7) 0.077(12) -0.022(8) 0.045(11) -0.004(7)
S2B 0.029(2) 0.036(3) 0.041(3) -0.011(2) 0.017(2) -0.0110(19)
C21B 0.030(8) 0.043(10) 0.033(8) -0.006(7) 0.005(7) -0.010(7)
F4B 0.058(8) 0.068(9) 0.080(10) -0.017(8) 0.026(7) 0.026(7)
F5B 0.036(7) 0.062(9) 0.036(6) -0.008(6) -0.009(5) -0.017(7)
F6B 0.059(8) 0.026(6) 0.055(8) -0.003(6) 0.025(6) -0.004(6)
N9 0.095(3) 0.053(2) 0.057(2) 0.0046(18) 0.027(2) 0.004(2)
C22 0.075(3) 0.0198(16) 0.0351(19) 0.0033(14) -0.0012(18) 0.0092(17)
C23 0.061(3) 0.052(3) 0.046(2) 0.0098(19) 0.0147(19) 0.013(2)

loop_
_atom_type_symbol
_atom_type_description
_atom_type_scat_dispersion_real
_atom_type_scat_dispersion_imag
_atom_type_scat_source
C C 0.0033 0.0016 'International Tables Vol C Tables 4.2.6.8 and 6.1.1.4'
H H 0.0000 0.0000 'International Tables Vol C Tables 4.2.6.8 and 6.1.1.4'
N N 0.0061 0.0033 'International Tables Vol C Tables 4.2.6.8 and 6.1.1.4'
O O 0.0106 0.0060 'International Tables Vol C Tables 4.2.6.8 and 6.1.1.4'
F F 0.0171 0.0103 'International Tables Vol C Tables 4.2.6.8 and 6.1.1.4'
S S 0.1246 0.1234 'International Tables Vol C Tables 4.2.6.8 and 6.1.1.4'
Ru Ru -1.2594 0.8363 'International Tables Vol C Tables 4.2.6.8 and 6.1.1.4'

loop_
_geom_angle_atom_site_label_1
_geom_angle_atom_site_label_2
_geom_angle_atom_site_label_3
_geom_angle
_geom_angle_site_symmetry_1
_geom_angle_site_symmetry_3
_geom_angle_publ_flag
C7 Ru N8 87.29(7) . . ?
C7 Ru N7 95.48(7) . . ?
N8 Ru N7 177.22(7) . . ?
C7 Ru N6 96.54(8) . . ?
N8 Ru N6 91.13(7) . . ?
N7 Ru N6 88.38(7) . . ?
C7 Ru N1 78.61(7) . . ?
N8 Ru N1 91.54(7) . . ?
N7 Ru N1 89.19(7) . . ?
N6 Ru N1 174.34(6) . . ?
C7 Ru N5 170.31(7) . . ?
N8 Ru N5 86.41(7) . . ?
N7 Ru N5 90.86(7) . . ?
N6 Ru N5 90.94(6) . . ?
N1 Ru N5 94.20(6) . . ?
C1 N1 C5 118.06(18) . . ?
C1 N1 Ru 124.45(14) . . ?
C5 N1 Ru 117.45(13) . . ?
N1 C1 C2 122.6(2) . . ?
N1 C1 H1 118.7 . . ?
C2 C1 H1 118.7 . . ?
C3 C2 C1 119.5(2) . . ?
C3 C2 H2 120.3 . . ?
C1 C2 H2 120.3 . . ?
C2 C3 C4 118.8(2) . . ?
C2 C3 H3 120.6 . . ?
C4 C3 H3 120.6 . . ?
C5 C4 C3 119.4(2) . . ?
C5 C4 H4 120.3 . . ?
C3 C4 H4 120.3 . . ?
N1 C5 C4 121.63(19) . . ?
N1 C5 C6 109.74(18) . . ?
C4 C5 C6 128.62(19) . . ?
N2 C6 C7 107.80(18) . . ?
N2 C6 C5 133.0(2) . . ?
C7 C6 C5 119.20(18) . . ?
N4 C7 C6 102.57(17) . . ?
N4 C7 Ru 141.90(16) . . ?
C6 C7 Ru 114.74(14) . . ?
N3 N2 C6 111.37(18) . . ?
N3 N2 C8 118.14(18) . . ?
C6 N2 C8 130.5(2) . . ?
N2 C8 H8A 109.5 . . ?
N2 C8 H8B 109.5 . . ?
H8A C8 H8B 109.5 . . ?
N2 C8 H8C 109.5 . . ?
H8A C8 H8C 109.5 . . ?
H8B C8 H8C 109.5 . . ?
N2 N3 N4 104.07(16) . . ?
N3 N4 C7 114.20(17) . . ?
N3 N4 C9 118.81(16) . . ?
C7 N4 C9 126.98(18) . . ?
N4 C9 C10 111.50(19) . . ?
N4 C9 C11 109.76(18) . . ?
C10 C9 C11 112.21(19) . . ?
N4 C9 H9 107.7 . . ?
C10 C9 H9 107.7 . . ?
C11 C9 H9 107.7 . . ?
C9 C10 H10A 109.5 . . ?
C9 C10 H10B 109.5 . . ?
H10A C10 H10B 109.5 . . ?
C9 C10 H10C 109.5 . . ?
H10A C10 H10C 109.5 . . ?
H10B C10 H10C 109.5 . . ?
C9 C11 H11A 109.5 . . ?
C9 C11 H11B 109.5 . . ?
H11A C11 H11B 109.5 . . ?
C9 C11 H11C 109.5 . . ?
H11A C11 H11C 109.5 . . ?
H11B C11 H11C 109.5 . . ?
C12 N5 Ru 171.95(17) . . ?
N5 C12 C13 178.8(2) . . ?
C12 C13 H13A 109.5 . . ?
C12 C13 H13B 109.5 . . ?
H13A C13 H13B 109.5 . . ?
C12 C13 H13C 109.5 . . ?
H13A C13 H13C 109.5 . . ?
H13B C13 H13C 109.5 . . ?
C14 N6 Ru 174.44(17) . . ?
N6 C14 C15 176.5(2) . . ?
C14 C15 H15A 109.5 . . ?
C14 C15 H15B 109.5 . . ?
H15A C15 H15B 109.5 . . ?
C14 C15 H15C 109.5 . . ?
H15A C15 H15C 109.5 . . ?
H15B C15 H15C 109.5 . . ?
C16 N7 Ru 174.86(18) . . ?
N7 C16 C17 178.0(2) . . ?
C16 C17 H17A 109.5 . . ?
C16 C17 H17B 109.5 . . ?
H17A C17 H17B 109.5 . . ?
C16 C17 H17C 109.5 . . ?
H17A C17 H17C 109.5 . . ?
H17B C17 H17C 109.5 . . ?
C18 N8 Ru 178.66(17) . . ?
N8 C18 C19 178.4(2) . . ?
C18 C19 H19A 109.5 . . ?
C18 C19 H19B 109.5 . . ?
H19A C19 H19B 109.5 . . ?
C18 C19 H19C 109.5 . . ?
H19A C19 H19C 109.5 . . ?
H19B C19 H19C 109.5 . . ?
O3 S1 O1 115.47(12) . . ?
O3 S1 O2 114.53(12) . . ?
O1 S1 O2 115.08(12) . . ?
O3 S1 C20 103.30(11) . . ?
O1 S1 C20 103.18(12) . . ?
O2 S1 C20 102.80(11) . . ?
F3 C20 F2 107.0(2) . . ?
F3 C20 F1 107.4(2) . . ?
F2 C20 F1 107.6(2) . . ?
F3 C20 S1 111.68(18) . . ?
F2 C20 S1 111.46(16) . . ?
F1 C20 S1 111.51(16) . . ?
O5 S2A O4 117.09(13) . . ?
O5 S2A O6A 113.50(14) . . ?
O4 S2A O6A 114.05(14) . . ?
O5 S2A C21A 102.71(14) . . ?
O4 S2A C21A 104.60(14) . . ?
O6A S2A C21A 102.51(15) . . ?
F5A C21A F4A 107.3(3) . . ?
F5A C21A F6A 107.6(3) . . ?
F4A C21A F6A 107.5(3) . . ?
F5A C21A S2A 111.9(2) . . ?
F4A C21A S2A 111.7(2) . . ?
F6A C21A S2A 110.7(2) . . ?
O6B S2B O4 109.2(8) . . ?
O6B S2B O5 109.3(7) . . ?
O4 S2B O5 111.9(5) . . ?
O6B S2B C21B 104.3(12) . . ?
O4 S2B C21B 105.0(6) . . ?
O5 S2B C21B 116.7(7) . . ?
F5B C21B F6B 109.2(15) . . ?
F5B C21B F4B 106.1(15) . . ?
F6B C21B F4B 105.6(16) . . ?
F5B C21B S2B 112.3(13) . . ?
F6B C21B S2B 113.2(12) . . ?
F4B C21B S2B 109.9(13) . . ?
N9 C22 C23 169.9(5) . . ?

loop_
_geom_bond_atom_site_label_1
_geom_bond_atom_site_label_2
_geom_bond_distance
_geom_bond_site_symmetry_2
_geom_bond_publ_flag
Ru C7 2.002(2) . ?
Ru N8 2.0217(18) . ?
Ru N7 2.0266(18) . ?
Ru N6 2.0298(18) . ?
Ru N1 2.0913(17) . ?
Ru N5 2.1196(17) . ?
N1 C1 1.345(3) . ?
N1 C5 1.374(3) . ?
C1 C2 1.381(3) . ?
C1 H1 0.9500 . ?
C2 C3 1.381(3) . ?
C2 H2 0.9500 . ?
C3 C4 1.392(3) . ?
C3 H3 0.9500 . ?
C4 C5 1.383(3) . ?
C4 H4 0.9500 . ?
C5 C6 1.452(3) . ?
C6 N2 1.364(3) . ?
C6 C7 1.383(3) . ?
C7 N4 1.365(2) . ?
N2 N3 1.322(3) . ?
N2 C8 1.461(3) . ?
C8 H8A 0.9800 . ?
C8 H8B 0.9800 . ?
C8 H8C 0.9800 . ?
N3 N4 1.338(2) . ?
N4 C9 1.485(3) . ?
C9 C10 1.514(3) . ?
C9 C11 1.518(3) . ?
C9 H9 1.0000 . ?
C10 H10A 0.9800 . ?
C10 H10B 0.9800 . ?
C10 H10C 0.9800 . ?
C11 H11A 0.9800 . ?
C11 H11B 0.9800 . ?
C11 H11C 0.9800 . ?
N5 C12 1.139(3) . ?
C12 C13 1.460(3) . ?
C13 H13A 0.9800 . ?
C13 H13B 0.9800 . ?
C13 H13C 0.9800 . ?
N6 C14 1.139(3) . ?
C14 C15 1.455(3) . ?
C15 H15A 0.9800 . ?
C15 H15B 0.9800 . ?
C15 H15C 0.9800 . ?
N7 C16 1.135(3) . ?
C16 C17 1.461(3) . ?
C17 H17A 0.9800 . ?
C17 H17B 0.9800 . ?
C17 H17C 0.9800 . ?
N8 C18 1.141(3) . ?
C18 C19 1.455(3) . ?
C19 H19A 0.9800 . ?
C19 H19B 0.9800 . ?
C19 H19C 0.9800 . ?
O1 S1 1.4378(19) . ?
O2 S1 1.4410(18) . ?
O3 S1 1.4353(18) . ?
S1 C20 1.820(2) . ?
C20 F3 1.330(3) . ?
C20 F2 1.331(3) . ?
C20 F1 1.338(3) . ?
O4 S2A 1.4241(19) . ?
O4 S2B 1.454(6) . ?
O5 S2A 1.418(2) . ?
O5 S2B 1.471(6) . ?
O6A S2A 1.446(3) . ?
S2A C21A 1.812(3) . ?
C21A F5A 1.334(4) . ?
C21A F4A 1.334(4) . ?
C21A F6A 1.339(4) . ?
O6B S2B 1.40(2) . ?
S2B C21B 1.809(19) . ?
C21B F5B 1.30(2) . ?
C21B F6B 1.31(2) . ?
C21B F4B 1.33(2) . ?
N9 C22 1.125(5) . ?
C22 C23 1.400(5) . ?
C23 H23A 0.9800 . ?
C23 H23B 0.9800 . ?
C23 H23C 0.9800 . ?

loop_
_geom_torsion_atom_site_label_1
_geom_torsion_atom_site_label_2
_geom_torsion_atom_site_label_3
_geom_torsion_atom_site_label_4
_geom_torsion
_geom_torsion_site_symmetry_1
_geom_torsion_site_symmetry_2
_geom_torsion_site_symmetry_3
_geom_torsion_site_symmetry_4
_geom_torsion_publ_flag
C7 Ru N1 C1 175.68(17) . . . . ?
N8 Ru N1 C1 -97.39(16) . . . . ?
N7 Ru N1 C1 79.92(16) . . . . ?
N5 Ru N1 C1 -10.88(17) . . . . ?
C7 Ru N1 C5 -1.92(14) . . . . ?
N8 Ru N1 C5 85.00(15) . . . . ?
N7 Ru N1 C5 -97.68(15) . . . . ?
N5 Ru N1 C5 171.52(14) . . . . ?
C5 N1 C1 C2 -1.2(3) . . . . ?
Ru N1 C1 C2 -178.81(15) . . . . ?
N1 C1 C2 C3 0.1(3) . . . . ?
C1 C2 C3 C4 1.0(3) . . . . ?
C2 C3 C4 C5 -1.0(3) . . . . ?
C1 N1 C5 C4 1.2(3) . . . . ?
Ru N1 C5 C4 178.99(16) . . . . ?
C1 N1 C5 C6 -178.30(17) . . . . ?
Ru N1 C5 C6 -0.5(2) . . . . ?
C3 C4 C5 N1 -0.1(3) . . . . ?
C3 C4 C5 C6 179.3(2) . . . . ?
N1 C5 C6 N2 -173.5(2) . . . . ?
C4 C5 C6 N2 7.0(4) . . . . ?
N1 C5 C6 C7 4.2(3) . . . . ?
C4 C5 C6 C7 -175.3(2) . . . . ?
N2 C6 C7 N4 0.1(2) . . . . ?
C5 C6 C7 N4 -178.09(17) . . . . ?
N2 C6 C7 Ru 172.22(13) . . . . ?
C5 C6 C7 Ru -6.0(2) . . . . ?
N8 Ru C7 N4 79.4(2) . . . . ?
N7 Ru C7 N4 -100.4(2) . . . . ?
N6 Ru C7 N4 -11.4(2) . . . . ?
N1 Ru C7 N4 171.5(2) . . . . ?
N8 Ru C7 C6 -88.03(16) . . . . ?
N7 Ru C7 C6 92.14(16) . . . . ?
N6 Ru C7 C6 -178.86(15) . . . . ?
N1 Ru C7 C6 4.08(15) . . . . ?
C7 C6 N2 N3 -0.2(2) . . . . ?
C5 C6 N2 N3 177.7(2) . . . . ?
C7 C6 N2 C8 177.7(2) . . . . ?
C5 C6 N2 C8 -4.5(4) . . . . ?
C6 N2 N3 N4 0.2(2) . . . . ?
C8 N2 N3 N4 -177.96(18) . . . . ?
N2 N3 N4 C7 -0.1(2) . . . . ?
N2 N3 N4 C9 -179.00(17) . . . . ?
C6 C7 N4 N3 0.0(2) . . . . ?
Ru C7 N4 N3 -168.33(18) . . . . ?
C6 C7 N4 C9 178.77(19) . . . . ?
Ru C7 N4 C9 10.4(4) . . . . ?
N3 N4 C9 C10 -27.4(3) . . . . ?
C7 N4 C9 C10 153.9(2) . . . . ?
N3 N4 C9 C11 97.6(2) . . . . ?
C7 N4 C9 C11 -81.1(3) . . . . ?
O3 S1 C20 F3 61.7(2) . . . . ?
O1 S1 C20 F3 -58.9(2) . . . . ?
O2 S1 C20 F3 -178.85(17) . . . . ?
O3 S1 C20 F2 -57.9(2) . . . . ?
O1 S1 C20 F2 -178.48(18) . . . . ?
O2 S1 C20 F2 61.54(19) . . . . ?
O3 S1 C20 F1 -178.11(18) . . . . ?
O1 S1 C20 F1 61.3(2) . . . . ?
O2 S1 C20 F1 -58.70(19) . . . . ?
S2B O5 S2A O4 72.1(5) . . . . ?
S2B O5 S2A O6A -151.7(5) . . . . ?
S2B O5 S2A C21A -41.8(4) . . . . ?
S2B O4 S2A O5 -73.2(5) . . . . ?
S2B O4 S2A O6A 150.8(5) . . . . ?
S2B O4 S2A C21A 39.6(5) . . . . ?
O5 S2A C21A F5A 179.4(2) . . . . ?
O4 S2A C21A F5A 56.6(2) . . . . ?
O6A S2A C21A F5A -62.6(2) . . . . ?
O5 S2A C21A F4A 59.2(2) . . . . ?
O4 S2A C21A F4A -63.6(2) . . . . ?
O6A S2A C21A F4A 177.1(2) . . . . ?
O5 S2A C21A F6A -60.5(3) . . . . ?
O4 S2A C21A F6A 176.7(3) . . . . ?
O6A S2A C21A F6A 57.4(3) . . . . ?
S2A O4 S2B O6B -176.6(11) . . . . ?
S2A O4 S2B O5 62.3(6) . . . . ?
S2A O4 S2B C21B -65.3(7) . . . . ?
S2A O5 S2B O6B 175.6(12) . . . . ?
S2A O5 S2B O4 -63.4(6) . . . . ?
S2A O5 S2B C21B 57.6(8) . . . . ?
O6B S2B C21B F5B -64.9(15) . . . . ?
O4 S2B C21B F5B -179.7(13) . . . . ?
O5 S2B C21B F5B 55.8(15) . . . . ?
O6B S2B C21B F6B 59.4(14) . . . . ?
O4 S2B C21B F6B -55.4(13) . . . . ?
O5 S2B C21B F6B -180.0(12) . . . . ?
O6B S2B C21B F4B 177.2(13) . . . . ?
O4 S2B C21B F4B 62.4(13) . . . . ?
O5 S2B C21B F4B -62.1(13) . . . . ?
